data_1577120
loop_
_publ_author_name
'Olguin, Catherine'
'Tabacaru, Christian'
'Besse, Lennart'
'Simon, Martin'
'Golz, Christopher'
'Humanes, Marcos'
'Fernandez-Rodriguez, Manuel A.'
'Garc\'ia-Garc\'ia, Patricia'
'M\"ucke, Maike'
'Mata, Ricardo A.'
'Alcarazo, Manuel'

_publ_section_title
;
 Enantioselective Synthesis of Configurationally Stable [5]helicenes
 Containing 1,2-Azaborine Units
;
_journal_name_full 'Chemical Science'
_journal_paper_doi 10.1039/D6SC02344D
_journal_year 2026
_chemical_absolute_configuration unk
_chemical_formula_moiety 'C31 H22 B N'
_chemical_formula_sum 'C31 H22 B N'
_chemical_formula_weight 419.30
_space_group_crystal_system hexagonal
_space_group_IT_number 171
_space_group_name_Hall 'P 62'
_space_group_name_H-M_alt 'P 62'
_atom_sites_solution_hydrogens geom
_atom_sites_solution_primary dual
_audit_creation_date 2025-06-23
_audit_creation_method
;FinalCif V152 by Daniel Kratzert, Freiburg 2025, 
https://dkratzert.de/finalcif.html
;
_audit_update_record
;
2025-11-28 deposited with the CCDC.	2026-04-23 downloaded from the CCDC.
;
_cell_angle_alpha 90
_cell_angle_beta 90
_cell_angle_gamma 120
_cell_formula_units_Z 6
_cell_length_a 20.0698(9)
_cell_length_b 20.0698(9)
_cell_length_c 9.2934(5)
_cell_measurement_reflns_used 4582
_cell_measurement_temperature 100.00
_cell_measurement_theta_max 22.80
_cell_measurement_theta_min 2.49
_cell_volume 3241.8(3)
_computing_cell_refinement 'SAINT V8.41 (?, 2016)'
_computing_data_collection 'Bruker BIS 8.5.5.6/2024-10-24 and APEX6 2024.9-1'
_computing_data_reduction 'SAINT V8.41 (?, 2016)'
_computing_molecular_graphics 'Olex2 1.5 (Dolomanov et al., 2009)'
_computing_publication_material 'Olex2 1.5 (Dolomanov et al., 2009)'
_computing_structure_refinement 'XL  (Sheldrick, 2008)'
_computing_structure_solution 'SHELXT 2018/2 (Sheldrick, 2018)'
_diffrn_ambient_environment N~2~
_diffrn_ambient_temperature 100.00
_diffrn_detector CPAD
_diffrn_detector_area_resol_mean 7.41
_diffrn_detector_type 'Bruker PHOTON III'
_diffrn_measured_fraction_theta_full 0.999
_diffrn_measured_fraction_theta_max 0.999
_diffrn_measurement_device 'four-circle diffractometer'
_diffrn_measurement_device_type 'Bruker D8 VENTURE dual wavelength Mo/Cu'
_diffrn_measurement_method '\w and \f scans'
_diffrn_measurement_specimen_support 'MiTeGen micromount'
_diffrn_radiation_monochromator 'mirror optics'
_diffrn_radiation_probe x-ray
_diffrn_radiation_type MoK\a
_diffrn_radiation_wavelength 0.71073
_diffrn_reflns_av_R_equivalents 0.0423
_diffrn_reflns_av_unetI/netI 0.0138
_diffrn_reflns_Laue_measured_fraction_full 0.999
_diffrn_reflns_Laue_measured_fraction_max 0.999
_diffrn_reflns_limit_h_max 28
_diffrn_reflns_limit_h_min -28
_diffrn_reflns_limit_k_max 28
_diffrn_reflns_limit_k_min -28
_diffrn_reflns_limit_l_max 13
_diffrn_reflns_limit_l_min -13
_diffrn_reflns_number 119816
_diffrn_reflns_point_group_measured_fraction_full 0.999
_diffrn_reflns_point_group_measured_fraction_max 1.000
_diffrn_reflns_theta_full 25.242
_diffrn_reflns_theta_max 30.576
_diffrn_reflns_theta_min 2.029
_diffrn_source 'microfocus sealed X-ray tube'
_diffrn_source_current 1.0
_diffrn_source_power 0.05
_diffrn_source_type 'Incoatec I\ms'
_diffrn_source_voltage 50.0
_diffrn_standards_number 0
_exptl_absorpt_coefficient_mu 0.073
_exptl_absorpt_correction_T_max 1.0000
_exptl_absorpt_correction_T_min 0.8221
_exptl_absorpt_correction_type numerical
_exptl_absorpt_process_details
;
SADABS-2016/2 (Bruker,2016/2) was used for absorption correction.
wR2(int) was 0.1343 before and 0.0529 after correction.
The Ratio of minimum to maximum transmission is 0.8221.
The \l/2 correction factor is Not present.
;
_exptl_crystal_colour colourless
_exptl_crystal_colour_primary colourless
_exptl_crystal_density_diffrn 1.289
_exptl_crystal_description block
_exptl_crystal_F_000 1320
_exptl_crystal_size_max 0.441
_exptl_crystal_size_mid 0.181
_exptl_crystal_size_min 0.16
_refine_diff_density_max 0.352
_refine_diff_density_min -0.167
_refine_diff_density_rms 0.043
_refine_ls_abs_structure_details
;
 Flack x determined using 2996 quotients [(I+)-(I-)]/[(I+)+(I-)]
 (Parsons, Flack and Wagner, Acta Cryst. B69 (2013) 249-259).
;
_refine_ls_abs_structure_Flack -0.9(10)
_refine_ls_extinction_method none
_refine_ls_goodness_of_fit_ref 1.023
_refine_ls_hydrogen_treatment constr
_refine_ls_matrix_type full
_refine_ls_number_parameters 299
_refine_ls_number_reflns 6627
_refine_ls_number_restraints 1
_refine_ls_restrained_S_all 1.023
_refine_ls_R_factor_all 0.0373
_refine_ls_R_factor_gt 0.0364
_refine_ls_shift/su_max 0.000
_refine_ls_shift/su_mean 0.000
_refine_ls_structure_factor_coef Fsqd
_refine_ls_weighting_details 'w=1/[\s^2^(Fo^2^)+(0.0745P)^2^+0.5222P] where P=(Fo^2^+2Fc^2^)/3'
_refine_ls_weighting_scheme calc
_refine_ls_wR_factor_gt 0.1022
_refine_ls_wR_factor_ref 0.1033
_reflns_Friedel_coverage 0.893
_reflns_Friedel_fraction_full 1.000
_reflns_Friedel_fraction_max 1.000
_reflns_number_gt 6456
_reflns_number_total 6627
_reflns_threshold_expression 'I > 2\s(I)'
_cod_data_source_file d6sc02344d2.cif
_cod_data_source_block mo_2687_cg_0m
_cod_database_code 1577120
_shelx_shelxl_version_number 2019/3
_shelx_space_group_comment
;
The symmetry employed for this shelxl refinement is uniquely defined
by the following loop, which should always be used as a source of
symmetry information in preference to the above space-group names.
They are only intended as comments.
;
_shelx_estimated_absorpt_t_min 0.968
_shelx_estimated_absorpt_t_max 0.988
_diffrn_measurement_ambient_temperature_device_make 'Oxford Cryostream 800'
_olex2_refinement_description
;
1. Fixed Uiso
 At 1.2 times of:
  All C(H) groups
 At 1.5 times of:
  All C(H,H,H) groups
2.a Aromatic/amide H refined with riding coordinates:
 C3(H3), C6(H6), C9(H9), C10(H10), C11(H11), C12(H12), C13(H13), C16(H16),
 C17(H17), C19(H19), C20(H20), C22(H22), C23(H23), C25(H25), C26(H26), C27(H27),
  C28(H28), C30(H30), C31(H31)
2.b Idealised Me refined as rotating group:
 C21(H21A,H21B,H21C)
;
_olex2_submission_special_instructions 'No special instructions were received'

loop_
_space_group_symop_operation_xyz
'x, y, z'
'-y, x-y, z+2/3'
'-x+y, -x, z+1/3'
'-x, -y, z'
'y, -x+y, z+2/3'
'x-y, x, z+1/3'

loop_
_atom_site_label
_atom_site_type_symbol
_atom_site_fract_x
_atom_site_fract_y
_atom_site_fract_z
_atom_site_U_iso_or_equiv
_atom_site_adp_type
_atom_site_occupancy
_atom_site_site_symmetry_order
_atom_site_calc_flag
_atom_site_refinement_flags_posn
_atom_site_refinement_flags_adp
_atom_site_refinement_flags_occupancy
_atom_site_disorder_assembly
_atom_site_disorder_group
N1 N 0.41338(7) 0.53225(7) 0.52528(12) 0.0131(2) Uani 1 1 d . . . . .
C1 C 0.39235(7) 0.45348(7) 0.52289(15) 0.0130(2) Uani 1 1 d . . . . .
C2 C 0.36853(8) 0.41017(8) 0.65290(15) 0.0138(2) Uani 1 1 d . . . . .
C3 C 0.34105(8) 0.33116(8) 0.64674(15) 0.0145(2) Uani 1 1 d . . . . .
H3 H 0.322371 0.301800 0.732535 0.017 Uiso 1 1 calc R U . . .
C4 C 0.33987(8) 0.29331(8) 0.51899(16) 0.0144(2) Uani 1 1 d . . . . .
C5 C 0.37378(8) 0.33893(8) 0.39400(15) 0.0137(2) Uani 1 1 d . . . . .
C6 C 0.39970(8) 0.41805(8) 0.39985(15) 0.0138(2) Uani 1 1 d . . . . .
H6 H 0.423122 0.448552 0.316885 0.017 Uiso 1 1 calc R U . . .
C7 C 0.38063(8) 0.30319(8) 0.26264(15) 0.0149(2) Uani 1 1 d . . . . .
C8 C 0.35594(8) 0.22349(8) 0.26491(16) 0.0168(3) Uani 1 1 d . . . . .
C9 C 0.35977(9) 0.18706(9) 0.13739(18) 0.0209(3) Uani 1 1 d . . . . .
H9 H 0.343305 0.133695 0.138796 0.025 Uiso 1 1 calc R U . . .
C10 C 0.38698(9) 0.22781(9) 0.01143(18) 0.0220(3) Uani 1 1 d . . . . .
H10 H 0.388671 0.202541 -0.073776 0.026 Uiso 1 1 calc R U . . .
C11 C 0.41227(9) 0.30695(9) 0.00918(17) 0.0201(3) Uani 1 1 d . . . . .
H11 H 0.431642 0.335251 -0.077543 0.024 Uiso 1 1 calc R U . . .
C12 C 0.40914(8) 0.34379(8) 0.13223(16) 0.0175(3) Uani 1 1 d . . . . .
H12 H 0.426440 0.397322 0.129143 0.021 Uiso 1 1 calc R U . . .
C13 C 0.32278(8) 0.17977(8) 0.39346(18) 0.0175(3) Uani 1 1 d . . . . .
H13 H 0.308067 0.126831 0.394091 0.021 Uiso 1 1 calc R U . . .
C14 C 0.31151(8) 0.21098(8) 0.51465(16) 0.0158(2) Uani 1 1 d . . . . .
C15 C 0.26765(8) 0.16070(8) 0.63734(16) 0.0167(3) Uani 1 1 d . . . . .
C16 C 0.20610(9) 0.16526(8) 0.69720(16) 0.0184(3) Uani 1 1 d . . . . .
H16 H 0.193518 0.201690 0.660034 0.022 Uiso 1 1 calc R U . . .
C17 C 0.16296(9) 0.11764(9) 0.80987(18) 0.0210(3) Uani 1 1 d . . . . .
H17 H 0.121913 0.122405 0.849522 0.025 Uiso 1 1 calc R U . . .
C18 C 0.17955(10) 0.06277(9) 0.86528(18) 0.0240(3) Uani 1 1 d . . . . .
C19 C 0.23959(11) 0.05680(10) 0.8041(2) 0.0261(3) Uani 1 1 d . . . . .
H19 H 0.250960 0.019135 0.839196 0.031 Uiso 1 1 calc R U . . .
C20 C 0.28348(9) 0.10519(9) 0.69188(19) 0.0217(3) Uani 1 1 d . . . . .
H20 H 0.324479 0.100328 0.652270 0.026 Uiso 1 1 calc R U . . .
C21 C 0.13344(14) 0.01287(12) 0.9905(2) 0.0372(4) Uani 1 1 d . . . . .
H21A H 0.157595 0.038706 1.081065 0.056 Uiso 1 1 calc R U . . .
H21B H 0.131926 -0.036639 0.985545 0.056 Uiso 1 1 calc R U . . .
H21C H 0.080901 0.004222 0.986147 0.056 Uiso 1 1 calc R U . . .
C22 C 0.37907(8) 0.44824(8) 0.79025(15) 0.0161(2) Uani 1 1 d . . . . .
H22 H 0.358960 0.418330 0.875087 0.019 Uiso 1 1 calc R U . . .
C23 C 0.41727(8) 0.52599(8) 0.79914(16) 0.0170(3) Uani 1 1 d . . . . .
H23 H 0.431805 0.550708 0.890195 0.020 Uiso 1 1 calc R U . . .
C24 C 0.40922(7) 0.56964(8) 0.39897(15) 0.0138(2) Uani 1 1 d . . . . .
C25 C 0.36456(8) 0.52907(8) 0.27874(15) 0.0160(2) Uani 1 1 d . . . . .
H25 H 0.336307 0.474429 0.280667 0.019 Uiso 1 1 calc R U . . .
C26 C 0.36120(9) 0.56768(9) 0.15757(16) 0.0190(3) Uani 1 1 d . . . . .
H26 H 0.331079 0.539094 0.077422 0.023 Uiso 1 1 calc R U . . .
C27 C 0.40161(9) 0.64826(9) 0.15175(17) 0.0211(3) Uani 1 1 d . . . . .
H27 H 0.401183 0.674490 0.066969 0.025 Uiso 1 1 calc R U . . .
C28 C 0.44194(9) 0.68857(9) 0.27160(17) 0.0193(3) Uani 1 1 d . . . . .
H28 H 0.468152 0.743201 0.269471 0.023 Uiso 1 1 calc R U . . .
C29 C 0.44553(8) 0.65118(8) 0.39754(16) 0.0156(2) Uani 1 1 d . . . . .
C30 C 0.48099(9) 0.69567(8) 0.52526(17) 0.0185(3) Uani 1 1 d . . . . .
H30 H 0.508988 0.750224 0.519256 0.022 Uiso 1 1 calc R U . . .
C31 C 0.47519(9) 0.66133(8) 0.65345(17) 0.0189(3) Uani 1 1 d . . . . .
H31 H 0.494781 0.691344 0.738298 0.023 Uiso 1 1 calc R U . . .
B1 B 0.43688(9) 0.57385(9) 0.66040(17) 0.0151(3) Uani 1 1 d . . . . .

loop_
_atom_site_aniso_label
_atom_site_aniso_U_11
_atom_site_aniso_U_22
_atom_site_aniso_U_33
_atom_site_aniso_U_23
_atom_site_aniso_U_13
_atom_site_aniso_U_12
N1 0.0143(5) 0.0120(5) 0.0139(5) -0.0001(4) -0.0001(4) 0.0073(4)
C1 0.0123(5) 0.0126(5) 0.0145(5) -0.0004(4) -0.0001(4) 0.0066(4)
C2 0.0148(5) 0.0145(5) 0.0138(6) -0.0005(4) 0.0001(4) 0.0085(4)
C3 0.0151(5) 0.0139(5) 0.0148(6) 0.0003(4) -0.0003(4) 0.0075(4)
C4 0.0140(5) 0.0128(5) 0.0173(6) -0.0002(4) -0.0003(5) 0.0074(4)
C5 0.0132(5) 0.0145(5) 0.0147(5) -0.0014(4) -0.0004(4) 0.0079(4)
C6 0.0140(5) 0.0142(5) 0.0136(6) -0.0005(4) 0.0001(4) 0.0074(4)
C7 0.0141(5) 0.0166(6) 0.0158(6) -0.0029(5) -0.0009(4) 0.0089(5)
C8 0.0159(6) 0.0170(6) 0.0188(6) -0.0043(5) -0.0019(5) 0.0091(5)
C9 0.0231(7) 0.0199(6) 0.0224(7) -0.0070(5) -0.0024(5) 0.0127(5)
C10 0.0252(7) 0.0252(7) 0.0194(7) -0.0082(6) -0.0026(6) 0.0155(6)
C11 0.0223(6) 0.0248(7) 0.0162(6) -0.0025(5) -0.0001(5) 0.0140(6)
C12 0.0190(6) 0.0189(6) 0.0167(6) -0.0020(5) -0.0003(5) 0.0111(5)
C13 0.0185(6) 0.0137(5) 0.0211(6) -0.0029(5) -0.0015(5) 0.0086(5)
C14 0.0161(6) 0.0135(5) 0.0189(6) -0.0004(5) -0.0011(5) 0.0081(5)
C15 0.0185(6) 0.0126(5) 0.0194(6) 0.0003(5) -0.0021(5) 0.0081(5)
C16 0.0205(6) 0.0158(6) 0.0206(7) 0.0028(5) 0.0005(5) 0.0103(5)
C17 0.0231(7) 0.0184(6) 0.0208(7) 0.0031(5) 0.0024(6) 0.0098(5)
C18 0.0312(8) 0.0187(6) 0.0201(7) 0.0033(5) -0.0005(6) 0.0109(6)
C19 0.0338(8) 0.0204(7) 0.0282(8) 0.0039(6) -0.0029(7) 0.0167(6)
C20 0.0253(7) 0.0184(6) 0.0262(7) 0.0003(5) -0.0031(6) 0.0143(6)
C21 0.0523(12) 0.0325(9) 0.0277(9) 0.0143(7) 0.0099(8) 0.0219(9)
C22 0.0186(6) 0.0188(6) 0.0128(6) 0.0003(5) 0.0011(5) 0.0107(5)
C23 0.0199(6) 0.0190(6) 0.0139(6) -0.0019(5) -0.0009(5) 0.0111(5)
C24 0.0128(5) 0.0154(5) 0.0154(6) 0.0019(5) 0.0021(4) 0.0088(5)
C25 0.0148(5) 0.0187(6) 0.0159(6) 0.0002(5) 0.0001(5) 0.0094(5)
C26 0.0196(6) 0.0253(7) 0.0165(6) 0.0018(5) 0.0010(5) 0.0145(6)
C27 0.0252(7) 0.0264(7) 0.0186(7) 0.0061(5) 0.0039(5) 0.0181(6)
C28 0.0211(6) 0.0185(6) 0.0220(7) 0.0059(5) 0.0054(5) 0.0127(5)
C29 0.0154(5) 0.0151(6) 0.0187(6) 0.0022(5) 0.0029(5) 0.0094(5)
C30 0.0188(6) 0.0132(5) 0.0245(7) -0.0011(5) -0.0001(5) 0.0087(5)
C31 0.0211(6) 0.0157(6) 0.0212(7) -0.0042(5) -0.0031(5) 0.0103(5)
B1 0.0162(6) 0.0155(6) 0.0156(7) -0.0024(5) -0.0017(5) 0.0094(5)

loop_
_atom_type_symbol
_atom_type_description
_atom_type_scat_dispersion_real
_atom_type_scat_dispersion_imag
_atom_type_scat_source
C C 0.0033 0.0016 'International Tables Vol C Tables 4.2.6.8 and 6.1.1.4'
H H 0.0000 0.0000 'International Tables Vol C Tables 4.2.6.8 and 6.1.1.4'
B B 0.0013 0.0007 'International Tables Vol C Tables 4.2.6.8 and 6.1.1.4'
N N 0.0061 0.0033 'International Tables Vol C Tables 4.2.6.8 and 6.1.1.4'

loop_
_geom_angle_atom_site_label_1
_geom_angle_atom_site_label_2
_geom_angle_atom_site_label_3
_geom_angle
_geom_angle_site_symmetry_1
_geom_angle_site_symmetry_3
_geom_angle_publ_flag
C1 N1 B1 119.03(11) . . ?
C24 N1 C1 120.90(11) . . ?
C24 N1 B1 120.03(11) . . ?
N1 C1 C2 119.28(12) . . ?
C6 C1 N1 122.25(12) . . ?
C6 C1 C2 118.29(12) . . ?
C1 C2 C22 120.67(12) . . ?
C3 C2 C1 118.69(12) . . ?
C3 C2 C22 120.41(12) . . ?
C2 C3 H3 118.7 . . ?
C2 C3 C4 122.68(12) . . ?
C4 C3 H3 118.7 . . ?
C3 C4 C5 117.95(12) . . ?
C3 C4 C14 121.98(13) . . ?
C5 C4 C14 119.84(12) . . ?
C4 C5 C7 119.96(12) . . ?
C6 C5 C4 118.92(12) . . ?
C6 C5 C7 121.11(13) . . ?
C1 C6 C5 122.38(13) . . ?
C1 C6 H6 118.8 . . ?
C5 C6 H6 118.8 . . ?
C8 C7 C5 118.49(13) . . ?
C12 C7 C5 123.09(12) . . ?
C12 C7 C8 118.41(13) . . ?
C7 C8 C13 119.73(12) . . ?
C9 C8 C7 119.46(14) . . ?
C9 C8 C13 120.68(13) . . ?
C8 C9 H9 119.5 . . ?
C10 C9 C8 120.92(13) . . ?
C10 C9 H9 119.5 . . ?
C9 C10 H10 120.1 . . ?
C9 C10 C11 119.77(14) . . ?
C11 C10 H10 120.1 . . ?
C10 C11 H11 119.8 . . ?
C12 C11 C10 120.38(14) . . ?
C12 C11 H11 119.8 . . ?
C7 C12 H12 119.5 . . ?
C11 C12 C7 121.05(13) . . ?
C11 C12 H12 119.5 . . ?
C8 C13 H13 118.6 . . ?
C14 C13 C8 122.74(12) . . ?
C14 C13 H13 118.6 . . ?
C4 C14 C15 120.87(12) . . ?
C13 C14 C4 119.01(13) . . ?
C13 C14 C15 120.06(12) . . ?
C16 C15 C14 120.24(12) . . ?
C20 C15 C14 121.77(13) . . ?
C20 C15 C16 117.91(14) . . ?
C15 C16 H16 119.3 . . ?
C17 C16 C15 121.43(13) . . ?
C17 C16 H16 119.3 . . ?
C16 C17 H17 119.8 . . ?
C16 C17 C18 120.47(15) . . ?
C18 C17 H17 119.8 . . ?
C17 C18 C21 119.80(16) . . ?
C19 C18 C17 118.35(15) . . ?
C19 C18 C21 121.84(16) . . ?
C18 C19 H19 119.4 . . ?
C18 C19 C20 121.18(15) . . ?
C20 C19 H19 119.4 . . ?
C15 C20 H20 119.7 . . ?
C19 C20 C15 120.63(15) . . ?
C19 C20 H20 119.7 . . ?
C18 C21 H21A 109.5 . . ?
C18 C21 H21B 109.5 . . ?
C18 C21 H21C 109.5 . . ?
H21A C21 H21B 109.5 . . ?
H21A C21 H21C 109.5 . . ?
H21B C21 H21C 109.5 . . ?
C2 C22 H22 119.6 . . ?
C23 C22 C2 120.73(13) . . ?
C23 C22 H22 119.6 . . ?
C22 C23 H23 120.3 . . ?
C22 C23 B1 119.32(13) . . ?
B1 C23 H23 120.3 . . ?
N1 C24 C29 119.04(13) . . ?
C25 C24 N1 122.65(12) . . ?
C25 C24 C29 118.05(13) . . ?
C24 C25 H25 119.5 . . ?
C26 C25 C24 121.02(13) . . ?
C26 C25 H25 119.5 . . ?
C25 C26 H26 119.5 . . ?
C25 C26 C27 120.93(14) . . ?
C27 C26 H26 119.5 . . ?
C26 C27 H27 120.7 . . ?
C28 C27 C26 118.54(14) . . ?
C28 C27 H27 120.7 . . ?
C27 C28 H28 119.0 . . ?
C27 C28 C29 121.99(14) . . ?
C29 C28 H28 119.0 . . ?
C24 C29 C30 121.07(13) . . ?
C28 C29 C24 119.16(14) . . ?
C28 C29 C30 119.62(13) . . ?
C29 C30 H30 119.3 . . ?
C31 C30 C29 121.33(13) . . ?
C31 C30 H30 119.3 . . ?
C30 C31 H31 120.3 . . ?
C30 C31 B1 119.30(13) . . ?
B1 C31 H31 120.4 . . ?
N1 B1 C23 117.31(12) . . ?
N1 B1 C31 117.23(13) . . ?
C31 B1 C23 125.38(13) . . ?

loop_
_geom_bond_atom_site_label_1
_geom_bond_atom_site_label_2
_geom_bond_distance
_geom_bond_site_symmetry_2
_geom_bond_publ_flag
N1 C1 1.4181(17) . ?
N1 C24 1.4179(18) . ?
N1 B1 1.4500(19) . ?
C1 C2 1.4241(18) . ?
C1 C6 1.3928(18) . ?
C2 C3 1.3956(18) . ?
C2 C22 1.4478(19) . ?
C3 H3 0.9500 . ?
C3 C4 1.4033(19) . ?
C4 C5 1.4240(19) . ?
C4 C14 1.4544(18) . ?
C5 C6 1.4031(18) . ?
C5 C7 1.4568(19) . ?
C6 H6 0.9500 . ?
C7 C8 1.4185(19) . ?
C7 C12 1.412(2) . ?
C8 C9 1.415(2) . ?
C8 C13 1.434(2) . ?
C9 H9 0.9500 . ?
C9 C10 1.375(2) . ?
C10 H10 0.9500 . ?
C10 C11 1.405(2) . ?
C11 H11 0.9500 . ?
C11 C12 1.380(2) . ?
C12 H12 0.9500 . ?
C13 H13 0.9500 . ?
C13 C14 1.361(2) . ?
C14 C15 1.485(2) . ?
C15 C16 1.399(2) . ?
C15 C20 1.3973(19) . ?
C16 H16 0.9500 . ?
C16 C17 1.390(2) . ?
C17 H17 0.9500 . ?
C17 C18 1.398(2) . ?
C18 C19 1.391(3) . ?
C18 C21 1.512(2) . ?
C19 H19 0.9500 . ?
C19 C20 1.397(2) . ?
C20 H20 0.9500 . ?
C21 H21A 0.9800 . ?
C21 H21B 0.9800 . ?
C21 H21C 0.9800 . ?
C22 H22 0.9500 . ?
C22 C23 1.354(2) . ?
C23 H23 0.9500 . ?
C23 B1 1.537(2) . ?
C24 C25 1.4089(19) . ?
C24 C29 1.4202(18) . ?
C25 H25 0.9500 . ?
C25 C26 1.388(2) . ?
C26 H26 0.9500 . ?
C26 C27 1.402(2) . ?
C27 H27 0.9500 . ?
C27 C28 1.377(2) . ?
C28 H28 0.9500 . ?
C28 C29 1.411(2) . ?
C29 C30 1.441(2) . ?
C30 H30 0.9500 . ?
C30 C31 1.352(2) . ?
C31 H31 0.9500 . ?
C31 B1 1.526(2) . ?

loop_
_geom_torsion_atom_site_label_1
_geom_torsion_atom_site_label_2
_geom_torsion_atom_site_label_3
_geom_torsion_atom_site_label_4
_geom_torsion
_geom_torsion_site_symmetry_1
_geom_torsion_site_symmetry_2
_geom_torsion_site_symmetry_3
_geom_torsion_site_symmetry_4
_geom_torsion_publ_flag
N1 C1 C2 C3 173.98(12) . . . . ?
N1 C1 C2 C22 -11.54(19) . . . . ?
N1 C1 C6 C5 -175.23(12) . . . . ?
N1 C24 C25 C26 179.25(13) . . . . ?
N1 C24 C29 C28 179.56(12) . . . . ?
N1 C24 C29 C30 -4.94(19) . . . . ?
C1 N1 C24 C25 19.15(19) . . . . ?
C1 N1 C24 C29 -166.85(12) . . . . ?
C1 N1 B1 C23 -16.01(18) . . . . ?
C1 N1 B1 C31 167.16(12) . . . . ?
C1 C2 C3 C4 3.6(2) . . . . ?
C1 C2 C22 C23 -5.4(2) . . . . ?
C2 C1 C6 C5 9.8(2) . . . . ?
C2 C3 C4 C5 5.0(2) . . . . ?
C2 C3 C4 C14 179.57(13) . . . . ?
C2 C22 C23 B1 10.9(2) . . . . ?
C3 C2 C22 C23 169.03(13) . . . . ?
C3 C4 C5 C6 -6.31(19) . . . . ?
C3 C4 C5 C7 174.08(12) . . . . ?
C3 C4 C14 C13 -169.92(13) . . . . ?
C3 C4 C14 C15 12.9(2) . . . . ?
C4 C5 C6 C1 -1.1(2) . . . . ?
C4 C5 C7 C8 -2.65(19) . . . . ?
C4 C5 C7 C12 175.92(13) . . . . ?
C4 C14 C15 C16 48.9(2) . . . . ?
C4 C14 C15 C20 -134.30(15) . . . . ?
C5 C4 C14 C13 4.5(2) . . . . ?
C5 C4 C14 C15 -172.64(13) . . . . ?
C5 C7 C8 C9 177.99(13) . . . . ?
C5 C7 C8 C13 2.06(19) . . . . ?
C5 C7 C12 C11 -177.88(13) . . . . ?
C6 C1 C2 C3 -10.86(19) . . . . ?
C6 C1 C2 C22 163.62(13) . . . . ?
C6 C5 C7 C8 177.74(12) . . . . ?
C6 C5 C7 C12 -3.7(2) . . . . ?
C7 C5 C6 C1 178.53(12) . . . . ?
C7 C8 C9 C10 -0.1(2) . . . . ?
C7 C8 C13 C14 2.0(2) . . . . ?
C8 C7 C12 C11 0.7(2) . . . . ?
C8 C9 C10 C11 0.8(2) . . . . ?
C8 C13 C14 C4 -5.3(2) . . . . ?
C8 C13 C14 C15 171.91(13) . . . . ?
C9 C8 C13 C14 -173.89(14) . . . . ?
C9 C10 C11 C12 -0.7(2) . . . . ?
C10 C11 C12 C7 0.0(2) . . . . ?
C12 C7 C8 C9 -0.6(2) . . . . ?
C12 C7 C8 C13 -176.57(13) . . . . ?
C13 C8 C9 C10 175.81(14) . . . . ?
C13 C14 C15 C16 -128.17(15) . . . . ?
C13 C14 C15 C20 48.6(2) . . . . ?
C14 C4 C5 C6 179.04(12) . . . . ?
C14 C4 C5 C7 -0.58(19) . . . . ?
C14 C15 C16 C17 178.49(14) . . . . ?
C14 C15 C20 C19 -177.73(15) . . . . ?
C15 C16 C17 C18 -0.9(2) . . . . ?
C16 C15 C20 C19 -0.9(2) . . . . ?
C16 C17 C18 C19 -0.5(2) . . . . ?
C16 C17 C18 C21 178.36(17) . . . . ?
C17 C18 C19 C20 1.2(3) . . . . ?
C18 C19 C20 C15 -0.5(3) . . . . ?
C20 C15 C16 C17 1.6(2) . . . . ?
C21 C18 C19 C20 -177.64(18) . . . . ?
C22 C2 C3 C4 -170.88(13) . . . . ?
C22 C23 B1 N1 -0.4(2) . . . . ?
C22 C23 B1 C31 176.13(14) . . . . ?
C24 N1 C1 C2 -155.96(12) . . . . ?
C24 N1 C1 C6 29.07(18) . . . . ?
C24 N1 B1 C23 161.92(12) . . . . ?
C24 N1 B1 C31 -14.92(19) . . . . ?
C24 C25 C26 C27 -0.6(2) . . . . ?
C24 C29 C30 C31 -5.8(2) . . . . ?
C25 C24 C29 C28 -6.17(19) . . . . ?
C25 C24 C29 C30 169.34(13) . . . . ?
C25 C26 C27 C28 -3.0(2) . . . . ?
C26 C27 C28 C29 1.9(2) . . . . ?
C27 C28 C29 C24 2.7(2) . . . . ?
C27 C28 C29 C30 -172.87(14) . . . . ?
C28 C29 C30 C31 169.68(14) . . . . ?
C29 C24 C25 C26 5.19(19) . . . . ?
C29 C30 C31 B1 5.8(2) . . . . ?
C30 C31 B1 N1 4.3(2) . . . . ?
C30 C31 B1 C23 -172.21(14) . . . . ?
B1 N1 C1 C2 21.94(18) . . . . ?
B1 N1 C1 C6 -153.02(13) . . . . ?
B1 N1 C24 C25 -158.73(13) . . . . ?
B1 N1 C24 C29 15.27(18) . . . . ?
